data_2109076
loop_
_publ_author_name
'Biryukov, Yaroslav P.'
'Zinnatullin, Almaz L.'
'Levashova, Irina O.'
'Shablinskii, Andrey P.'
'Cherosov, Mikhail A.'
'Bubnova, Rimma S.'
'Vagizov, Farit G.'
'Krzhizhanovskaya, Maria G.'
'Filatov, Stanislav K.'
'Shilovskikh, Vladimir V.'
'Pekov, Igor V.'

_publ_section_title
;
 X-ray diffraction and M\"ossbauer spectroscopy study of oxoborate
 azoproite (Mg,Fe^2+^)~2~(Fe^3+^,Ti,Mg,Al)O~2~(BO~3~): an <i>in situ</i>
 temperature-dependent investigation (5 {\/leq} <i>T</i> {\/leq} 1650K)
;
_journal_coeditor_code RA5118SUP1
_journal_issue 6
_journal_name_full 'Acta Crystallographica Section B'
_journal_page_first
;
;
_journal_paper_doi 10.1107/S2052520622009349
_journal_volume 78
_journal_year 2022
_chemical_formula_sum 'Al0.1 B Fe0.45 Mg2.15 O5 Ti0.3'
_chemical_formula_weight 185.3
_space_group_IT_number 55
_space_group_name_Hall '-P 2 2ab'
_space_group_name_H-M_alt 'P b a m'
_symmetry_cell_setting orthorhombic
_symmetry_Int_Tables_number 55
_symmetry_space_group_name_Hall '-P 2 2ab'
_symmetry_space_group_name_H-M 'P b a m'
_cell_angle_alpha 90
_cell_angle_beta 90
_cell_angle_gamma 90
_cell_formula_units_Z 4
_cell_length_a 9.2460(14)
_cell_length_b 12.2731(18)
_cell_length_c 3.0092(5)
_cell_measurement_reflns_used 3926
_cell_measurement_temperature 293
_cell_measurement_theta_max 35.54
_cell_measurement_theta_min 2.76
_cell_volume 341.48(9)
_diffrn_ambient_temperature 293
_diffrn_measured_fraction_theta_full 0.98
_diffrn_measured_fraction_theta_max 0.97
_diffrn_measurement_device 'four-circle diffractometer'
_diffrn_measurement_device_type 'Bruker CCD'
_diffrn_radiation_monochromator graphite
_diffrn_radiation_probe x-ray
_diffrn_radiation_source 'X-ray tube'
_diffrn_radiation_type 'Mo K\a'
_diffrn_radiation_wavelength 0.71069
_diffrn_reflns_av_R_equivalents 0.0402
_diffrn_reflns_av_unetI/netI 0.0381
_diffrn_reflns_limit_h_max 14
_diffrn_reflns_limit_h_min -15
_diffrn_reflns_limit_k_max 19
_diffrn_reflns_limit_k_min -19
_diffrn_reflns_limit_l_max 4
_diffrn_reflns_limit_l_min -4
_diffrn_reflns_number 5341
_diffrn_reflns_theta_full 35.56
_diffrn_reflns_theta_max 35.76
_diffrn_reflns_theta_min 2.76
_exptl_absorpt_coefficient_mu 3.134
_exptl_absorpt_correction_T_max 0.860
_exptl_absorpt_correction_T_min 0.820
_exptl_absorpt_correction_type multi-scan
_exptl_absorpt_process_details '(Krause et al., 2015)'
_exptl_crystal_colour black
_exptl_crystal_density_diffrn 3.6034
_exptl_crystal_description prism
_exptl_crystal_F_000 362
_exptl_crystal_size_max 0.4
_exptl_crystal_size_mid 0.1
_exptl_crystal_size_min 0.1
_refine_diff_density_max 0.62
_refine_diff_density_min -0.62
_refine_ls_extinction_method none
_refine_ls_goodness_of_fit_gt 3.02
_refine_ls_goodness_of_fit_ref 2.76
_refine_ls_number_constraints 24
_refine_ls_number_parameters 59
_refine_ls_number_reflns 872
_refine_ls_number_restraints 0
_refine_ls_R_factor_all 0.0601
_refine_ls_R_factor_gt 0.0497
_refine_ls_shift/su_max 0.0366
_refine_ls_shift/su_mean 0.0059
_refine_ls_structure_factor_coef F
_refine_ls_weighting_details w=1/(\s^2^(F)+0.0001F^2^)
_refine_ls_weighting_scheme sigma
_refine_ls_wR_factor_gt 0.0679
_refine_ls_wR_factor_ref 0.0690
_reflns_number_gt 715
_reflns_number_total 872
_reflns_threshold_expression I>3\s(I)
_cod_data_source_file ra5118sup1.cif
_cod_data_source_block I
_cod_depositor_comments
;
The following automatic conversions were performed:

data item '_diffrn_radiation_probe' value 'X-ray' was changed to
'x-ray' in accordance with the
/home/data/users/saulius/crontab/automatic-downloads/rss-feeds/IUCr/lib/dictionaries/cif_core.dic
dictionary named 'cif_core.dic' version 2.4.2 last updated on
2011-04-26.

Automatic conversion script
Id: cif_fix_values 7556 2019-12-06 15:28:31Z antanas 
;
_cod_original_sg_symbol_Hall '-P -2xab;-2yab;-2z'
_cod_original_formula_sum 'Al0.1 B1 Fe0.45 Mg2.15 O5 Ti0.3'
_cod_database_code 2109076

loop_
_space_group_symop_id
_space_group_symop_operation_xyz
1 x,y,z
2 -x,-y,z
3 -x+1/2,y+1/2,-z
4 x+1/2,-y+1/2,-z
5 -x,-y,-z
6 x,y,-z
7 x+1/2,-y+1/2,z
8 -x+1/2,y+1/2,z

loop_
_atom_site_label
_atom_site_type_symbol
_atom_site_fract_x
_atom_site_fract_y
_atom_site_fract_z
_atom_site_adp_type
_atom_site_U_iso_or_equiv
_atom_site_site_symmetry_multiplicity
_atom_site_occupancy
_atom_site_calc_flag
_atom_site_refinement_flags
_atom_site_disorder_assembly
_atom_site_disorder_group
Fe4 Fe 0.73794(7) 0.38401(6) 0.5 Uani 0.0090(2) 4 0.4 d . . .
Ti4 Ti 0.73794(7) 0.38401(6) 0.5 Uani 0.0090(2) 4 0.3 d . . .
Al4 Al 0.73794(7) 0.38401(6) 0.5 Uani 0.0090(2) 4 0.1 d . . .
Mg2 Mg 0.5 0 0.5 Uani 0.0137(5) 2 1 d . . .
Mg3 Mg 0.00090(12) 0.28056(11) 0 Uani 0.0162(4) 4 0.95 d . . .
Fe3' Fe 0.00090(12) 0.28056(11) 0 Uani 0.0162(4) 4 0.05 d . . .
Mg4 Mg 0.73794(7) 0.38401(6) 0.5 Uani 0.0090(2) 4 0.2 d . . .
Mg1 Mg 0 0 0 Uani 0.0030(4) 2 1 d . . .
O5 O 0.3495(3) 0.2628(2) 0.5 Uani 0.0093(7) 4 1 d . . .
O3 O 0.6248(3) 0.1420(2) 0.5 Uani 0.0097(7) 4 1 d . . .
O1 O 0.8503(3) 0.0423(2) 0.5 Uani 0.0090(7) 4 1 d . . .
O4 O 0.1089(3) 0.1432(2) 0 Uani 0.0101(7) 4 1 d . . .
O2 O 0.3832(3) 0.0757(2) 0 Uani 0.0109(7) 4 1 d . . .
B1 B 0.2735(4) 0.3608(3) 0.5 Uani 0.0082(9) 4 1 d . . .

loop_
_atom_site_aniso_label
_atom_site_aniso_type_symbol
_atom_site_aniso_U_11
_atom_site_aniso_U_22
_atom_site_aniso_U_33
_atom_site_aniso_U_12
_atom_site_aniso_U_13
_atom_site_aniso_U_23
Fe4 Fe 0.0087(3) 0.0092(3) 0.0091(3) 0.0010(2) 0 0
Ti4 Ti 0.0087(3) 0.0092(3) 0.0091(3) 0.0010(2) 0 0
Al4 Al 0.0087(3) 0.0092(3) 0.0091(3) 0.0010(2) 0 0
Mg2 Mg 0.0124(9) 0.0141(9) 0.0146(10) 0.0013(6) 0 0
Mg3 Mg 0.0157(7) 0.0155(7) 0.0174(7) -0.0008(4) 0 0
Fe3' Fe 0.0157(7) 0.0155(7) 0.0174(7) -0.0008(4) 0 0
Mg4 Mg 0.0087(3) 0.0092(3) 0.0091(3) 0.0010(2) 0 0
Mg1 Mg 0.0044(8) 0.0020(7) 0.0026(7) -0.0001(4) 0 0
O5 O 0.0088(11) 0.0077(11) 0.0114(12) -0.0005(8) 0 0
O3 O 0.0085(11) 0.0098(12) 0.0107(12) 0.0009(8) 0 0
O1 O 0.0083(11) 0.0096(12) 0.0090(11) -0.0002(8) 0 0
O4 O 0.0094(12) 0.0067(11) 0.0141(13) 0.0007(8) 0 0
O2 O 0.0079(11) 0.0103(12) 0.0146(12) 0.0005(9) 0 0
B1 B 0.0070(16) 0.0102(17) 0.0072(16) 0.0024(12) 0 0

loop_
_atom_type_symbol
_atom_type_scat_dispersion_real
_atom_type_scat_dispersion_imag
_atom_type_scat_source
Al 0.0645 0.0514 'International Tables Vol C tables 4.2.6.8 and 6.1.1.1'
B 0.0013 0.0007 'International Tables Vol C tables 4.2.6.8 and 6.1.1.1'
Fe 0.3463 0.8444 'International Tables Vol C tables 4.2.6.8 and 6.1.1.1'
Mg 0.6128 -0.0504 'International Tables Vol C tables 4.2.6.8 and 6.1.1.1'
O 0.0106 0.0060 'International Tables Vol C tables 4.2.6.8 and 6.1.1.1'
Ti 0.2776 0.4457 'International Tables Vol C tables 4.2.6.8 and 6.1.1.1'

loop_
_exptl_crystal_face_index_h
_exptl_crystal_face_index_k
_exptl_crystal_face_index_l
_exptl_crystal_face_perp_dist
? ? ? ?

loop_
_geom_angle_atom_site_label_1
_geom_angle_atom_site_label_2
_geom_angle_atom_site_label_3
_geom_angle_site_symmetry_1
_geom_angle_site_symmetry_2
_geom_angle_site_symmetry_3
_geom_angle
_geom_angle_publ_flag
O5 Fe4 O1 4_556 . 3_656 172.99(10) ?
O5 Fe4 O4 4_556 . 4_555 98.94(9) ?
O5 Fe4 O4 4_556 . 4_556 98.94(9) ?
O5 Fe4 O2 4_556 . 4_555 83.42(9) ?
O5 Fe4 O2 4_556 . 4_556 83.42(9) ?
O1 Fe4 O4 3_656 . 4_555 85.47(9) ?
O1 Fe4 O4 3_656 . 4_556 85.47(9) ?
O1 Fe4 O2 3_656 . 4_555 91.77(9) ?
O1 Fe4 O2 3_656 . 4_556 91.77(9) ?
O4 Fe4 O4 4_555 . 4_556 101.06(9) ?
O4 Fe4 O2 4_555 . 4_555 82.96(8) ?
O4 Fe4 O2 4_555 . 4_556 174.90(9) ?
O4 Fe4 O2 4_556 . 4_555 174.90(9) ?
O4 Fe4 O2 4_556 . 4_556 82.96(8) ?
O2 Fe4 O2 4_555 . 4_556 92.86(8) ?
O5 Ti4 O1 4_556 . 3_656 172.99(10) ?
O5 Ti4 O4 4_556 . 4_555 98.94(9) ?
O5 Ti4 O4 4_556 . 4_556 98.94(9) ?
O5 Ti4 O2 4_556 . 4_555 83.42(9) ?
O5 Ti4 O2 4_556 . 4_556 83.42(9) ?
O1 Ti4 O4 3_656 . 4_555 85.47(9) ?
O1 Ti4 O4 3_656 . 4_556 85.47(9) ?
O1 Ti4 O2 3_656 . 4_555 91.77(9) ?
O1 Ti4 O2 3_656 . 4_556 91.77(9) ?
O4 Ti4 O4 4_555 . 4_556 101.06(9) ?
O4 Ti4 O2 4_555 . 4_555 82.96(8) ?
O4 Ti4 O2 4_555 . 4_556 174.90(9) ?
O4 Ti4 O2 4_556 . 4_555 174.90(9) ?
O4 Ti4 O2 4_556 . 4_556 82.96(8) ?
O2 Ti4 O2 4_555 . 4_556 92.86(8) ?
O5 Al4 O1 4_556 . 3_656 172.99(10) ?
O5 Al4 O4 4_556 . 4_555 98.94(9) ?
O5 Al4 O4 4_556 . 4_556 98.94(9) ?
O5 Al4 O2 4_556 . 4_555 83.42(9) ?
O5 Al4 O2 4_556 . 4_556 83.42(9) ?
O1 Al4 O4 3_656 . 4_555 85.47(9) ?
O1 Al4 O4 3_656 . 4_556 85.47(9) ?
O1 Al4 O2 3_656 . 4_555 91.77(9) ?
O1 Al4 O2 3_656 . 4_556 91.77(9) ?
O4 Al4 O4 4_555 . 4_556 101.06(9) ?
O4 Al4 O2 4_555 . 4_555 82.96(8) ?
O4 Al4 O2 4_555 . 4_556 174.90(9) ?
O4 Al4 O2 4_556 . 4_555 174.90(9) ?
O4 Al4 O2 4_556 . 4_556 82.96(8) ?
O2 Al4 O2 4_555 . 4_556 92.86(8) ?
O3 Mg2 O3 . . 2_655 180.0(5) ?
O3 Mg2 O2 . . . 85.06(9) ?
O3 Mg2 O2 . . 1_556 85.06(9) ?
O3 Mg2 O2 . . 2_655 94.94(9) ?
O3 Mg2 O2 . . 2_656 94.94(9) ?
O3 Mg2 O2 2_655 . . 94.94(9) ?
O3 Mg2 O2 2_655 . 1_556 94.94(9) ?
O3 Mg2 O2 2_655 . 2_655 85.06(9) ?
O3 Mg2 O2 2_655 . 2_656 85.06(9) ?
O2 Mg2 O2 . . 1_556 93.13(7) ?
O2 Mg2 O2 . . 2_655 86.87(7) ?
O2 Mg2 O2 . . 2_656 180.0(5) ?
O2 Mg2 O2 1_556 . 2_655 180.0(5) ?
O2 Mg2 O2 1_556 . 2_656 86.87(7) ?
O2 Mg2 O2 2_655 . 2_656 93.13(7) ?
O5 Mg3 O5 4_455 . 4_456 90.27(8) ?
O5 Mg3 O3 4_455 . 4_455 88.03(7) ?
O5 Mg3 O3 4_455 . 4_456 166.74(12) ?
O5 Mg3 O4 4_455 . . 96.92(10) ?
O5 Mg3 O2 4_455 . 4_455 82.36(9) ?
O5 Mg3 O3 4_456 . 4_455 166.74(12) ?
O5 Mg3 O3 4_456 . 4_456 88.03(7) ?
O5 Mg3 O4 4_456 . . 96.92(10) ?
O5 Mg3 O2 4_456 . 4_455 82.36(9) ?
O3 Mg3 O3 4_455 . 4_456 90.61(8) ?
O3 Mg3 O4 4_455 . . 96.35(10) ?
O3 Mg3 O2 4_455 . 4_455 84.37(10) ?
O3 Mg3 O4 4_456 . . 96.35(10) ?
O3 Mg3 O2 4_456 . 4_455 84.37(10) ?
O4 Mg3 O2 . . 4_455 178.97(12) ?
O5 Fe3' O5 4_455 . 4_456 90.27(8) ?
O5 Fe3' O3 4_455 . 4_455 88.03(7) ?
O5 Fe3' O3 4_455 . 4_456 166.74(12) ?
O5 Fe3' O4 4_455 . . 96.92(10) ?
O5 Fe3' O2 4_455 . 4_455 82.36(9) ?
O5 Fe3' O3 4_456 . 4_455 166.74(12) ?
O5 Fe3' O3 4_456 . 4_456 88.03(7) ?
O5 Fe3' O4 4_456 . . 96.92(10) ?
O5 Fe3' O2 4_456 . 4_455 82.36(9) ?
O3 Fe3' O3 4_455 . 4_456 90.61(8) ?
O3 Fe3' O4 4_455 . . 96.35(10) ?
O3 Fe3' O2 4_455 . 4_455 84.37(10) ?
O3 Fe3' O4 4_456 . . 96.35(10) ?
O3 Fe3' O2 4_456 . 4_455 84.37(10) ?
O4 Fe3' O2 . . 4_455 178.97(12) ?
O5 Mg4 O1 4_556 . 3_656 172.99(10) ?
O5 Mg4 O4 4_556 . 4_555 98.94(9) ?
O5 Mg4 O4 4_556 . 4_556 98.94(9) ?
O5 Mg4 O2 4_556 . 4_555 83.42(9) ?
O5 Mg4 O2 4_556 . 4_556 83.42(9) ?
O1 Mg4 O4 3_656 . 4_555 85.47(9) ?
O1 Mg4 O4 3_656 . 4_556 85.47(9) ?
O1 Mg4 O2 3_656 . 4_555 91.77(9) ?
O1 Mg4 O2 3_656 . 4_556 91.77(9) ?
O4 Mg4 O4 4_555 . 4_556 101.06(9) ?
O4 Mg4 O2 4_555 . 4_555 82.96(8) ?
O4 Mg4 O2 4_555 . 4_556 174.90(9) ?
O4 Mg4 O2 4_556 . 4_555 174.90(9) ?
O4 Mg4 O2 4_556 . 4_556 82.96(8) ?
O2 Mg4 O2 4_555 . 4_556 92.86(8) ?
O1 Mg1 O1 1_454 . 1_455 91.01(7) ?
O1 Mg1 O1 1_454 . 2_654 88.99(7) ?
O1 Mg1 O1 1_454 . 2_655 180.0(5) ?
O1 Mg1 O4 1_454 . . 96.47(9) ?
O1 Mg1 O4 1_454 . 2_555 83.53(9) ?
O1 Mg1 O1 1_455 . 2_654 180.0(5) ?
O1 Mg1 O1 1_455 . 2_655 88.99(7) ?
O1 Mg1 O4 1_455 . . 96.47(9) ?
O1 Mg1 O4 1_455 . 2_555 83.53(9) ?
O1 Mg1 O1 2_654 . 2_655 91.01(7) ?
O1 Mg1 O4 2_654 . . 83.53(9) ?
O1 Mg1 O4 2_654 . 2_555 96.47(9) ?
O1 Mg1 O4 2_655 . . 83.53(9) ?
O1 Mg1 O4 2_655 . 2_555 96.47(9) ?
O4 Mg1 O4 . . 2_555 180.0(5) ?
O5 B1 O3 . . 4_456 118.9(3) ?
O5 B1 O1 . . 4_456 118.9(3) ?
O3 B1 O1 4_456 . 4_456 122.3(3) ?

loop_
_geom_bond_atom_site_label_1
_geom_bond_atom_site_label_2
_geom_bond_site_symmetry_1
_geom_bond_site_symmetry_2
_geom_bond_distance
_geom_bond_publ_flag
Fe4 O5 . 4_556 2.076(3) ?
Fe4 O1 . 3_656 2.107(3) ?
Fe4 O4 . 4_555 1.9491(17) ?
Fe4 O4 . 4_556 1.9491(17) ?
Fe4 O2 . 4_555 2.0766(18) ?
Fe4 O2 . 4_556 2.0766(18) ?
Ti4 O5 . 4_556 2.076(3) ?
Ti4 O1 . 3_656 2.107(3) ?
Ti4 O4 . 4_555 1.9491(17) ?
Ti4 O4 . 4_556 1.9491(17) ?
Ti4 O2 . 4_555 2.0766(18) ?
Ti4 O2 . 4_556 2.0766(18) ?
Al4 O5 . 4_556 2.076(3) ?
Al4 O1 . 3_656 2.107(3) ?
Al4 O4 . 4_555 1.9491(17) ?
Al4 O4 . 4_556 1.9491(17) ?
Al4 O2 . 4_555 2.0766(18) ?
Al4 O2 . 4_556 2.0766(18) ?
Mg2 O3 . . 2.090(3) ?
Mg2 O3 . 2_655 2.090(3) ?
Mg2 O2 . . 2.0720(18) ?
Mg2 O2 . 1_556 2.0720(18) ?
Mg2 O2 . 2_655 2.0720(18) ?
Mg2 O2 . 2_656 2.0720(18) ?
Mg3 O5 . 4_455 2.1229(19) ?
Mg3 O5 . 4_456 2.1229(19) ?
Mg3 O3 . 4_455 2.117(2) ?
Mg3 O3 . 4_456 2.117(2) ?
Mg3 O4 . . 1.959(3) ?
Mg3 O2 . 4_455 2.073(3) ?
Fe3' O5 . 4_455 2.1229(19) ?
Fe3' O5 . 4_456 2.1229(19) ?
Fe3' O3 . 4_455 2.117(2) ?
Fe3' O3 . 4_456 2.117(2) ?
Fe3' O4 . . 1.959(3) ?
Fe3' O2 . 4_455 2.073(3) ?
Mg4 O5 . 4_556 2.076(3) ?
Mg4 O1 . 3_656 2.107(3) ?
Mg4 O4 . 4_555 1.9491(17) ?
Mg4 O4 . 4_556 1.9491(17) ?
Mg4 O2 . 4_555 2.0766(18) ?
Mg4 O2 . 4_556 2.0766(18) ?
Mg1 O1 . 1_454 2.1093(17) ?
Mg1 O1 . 1_455 2.1093(17) ?
Mg1 O1 . 2_654 2.1093(17) ?
Mg1 O1 . 2_655 2.1093(17) ?
Mg1 O4 . . 2.026(3) ?
Mg1 O4 . 2_555 2.026(3) ?
B1 O5 . . 1.393(5) ?
B1 O3 . 4_456 1.375(5) ?
B1 O1 . 4_456 1.385(5) ?

loop_
_geom_hbond_atom_site_label_D
_geom_hbond_atom_site_label_H
_geom_hbond_atom_site_label_A
_geom_hbond_site_symmetry_D
_geom_hbond_site_symmetry_H
_geom_hbond_site_symmetry_A
_geom_hbond_distance_DH
_geom_hbond_distance_HA
_geom_hbond_distance_DA
_geom_hbond_angle_DHA
_geom_hbond_publ_flag
? ? ? ? ? ? ? ? ? ? ?

loop_
_geom_torsion_atom_site_label_1
_geom_torsion_atom_site_label_2
_geom_torsion_atom_site_label_3
_geom_torsion_atom_site_label_4
_geom_torsion_site_symmetry_1
_geom_torsion_site_symmetry_2
_geom_torsion_site_symmetry_3
_geom_torsion_site_symmetry_4
_geom_torsion
_geom_torsion_publ_flag
? ? ? ? ? ? ? ? ? ?

loop_
_restr_angle_atom_site_label_1
_restr_angle_site_symmetry_1
_restr_angle_atom_site_label_2
_restr_angle_site_symmetry_2
_restr_angle_atom_site_label_3
_restr_angle_site_symmetry_3
_restr_angle_target
_restr_angle_target_weight_param
? ? ? ? ? ? ? ?

loop_
_restr_distance_atom_site_label_1
_restr_distance_site_symmetry_1
_restr_distance_atom_site_label_2
_restr_distance_site_symmetry_2
_restr_distance_target
_restr_distance_target_weight_param
? ? ? ? ? ?

loop_
_restr_equal_angle_atom_site_label_1
_restr_equal_angle_site_symmetry_1
_restr_equal_angle_atom_site_label_2
_restr_equal_angle_site_symmetry_2
_restr_equal_angle_atom_site_label_3
_restr_equal_angle_site_symmetry_3
_restr_equal_angle_class_class_id
_restr_equal_angle_class_target_weight_param
? ? ? ? ? ? ? ?

loop_
_restr_equal_distance_atom_site_label_1
_restr_equal_distance_site_symmetry_1
_restr_equal_distance_atom_site_label_2
_restr_equal_distance_site_symmetry_2
_restr_equal_distance_class_class_id
_restr_equal_distance_class_target_weight_param
? ? ? ? ? ?

loop_
_restr_equal_torsion_atom_site_label_1
_restr_equal_torsion_site_symmetry_1
_restr_equal_torsion_atom_site_label_2
_restr_equal_torsion_site_symmetry_2
_restr_equal_torsion_atom_site_label_3
_restr_equal_torsion_site_symmetry_3
_restr_equal_torsion_atom_site_label_4
_restr_equal_torsion_site_symmetry_4
_restr_equal_torsion_class_class_id
_restr_equal_torsion_class_target_weight_param
? ? ? ? ? ? ? ? ? ?

loop_
_restr_torsion_atom_site_label_1
_restr_torsion_site_symmetry_1
_restr_torsion_atom_site_label_2
_restr_torsion_site_symmetry_2
_restr_torsion_atom_site_label_3
_restr_torsion_site_symmetry_3
_restr_torsion_atom_site_label_4
_restr_torsion_site_symmetry_4
_restr_torsion_angle_target
_restr_torsion_weight_param
? ? ? ? ? ? ? ? ? ?

loop_
_twin_individual_id
_twin_individual_mass_fraction_refined
_twin_individual_twin_matrix_11
_twin_individual_twin_matrix_12
_twin_individual_twin_matrix_13
_twin_individual_twin_matrix_21
_twin_individual_twin_matrix_22
_twin_individual_twin_matrix_23
_twin_individual_twin_matrix_31
_twin_individual_twin_matrix_32
_twin_individual_twin_matrix_33
? ? ? ? ? ? ? ? ? ? ?

loop_
_jana_atom_site_adp_c_label
_jana_atom_site_adp_c_type_symbol
_jana_atom_site_adp_c_111
_jana_atom_site_adp_c_112
_jana_atom_site_adp_c_113
_jana_atom_site_adp_c_122
_jana_atom_site_adp_c_123
_jana_atom_site_adp_c_133
_jana_atom_site_adp_c_222
_jana_atom_site_adp_c_223
_jana_atom_site_adp_c_233
_jana_atom_site_adp_c_333
? ? ? ? ? ? ? ? ? ? ? ?

loop_
_jana_atom_site_adp_d_label
_jana_atom_site_adp_d_type_symbol
_jana_atom_site_adp_d_1111
_jana_atom_site_adp_d_1112
_jana_atom_site_adp_d_1113
_jana_atom_site_adp_d_1122
_jana_atom_site_adp_d_1123
_jana_atom_site_adp_d_1133
_jana_atom_site_adp_d_1222
_jana_atom_site_adp_d_1223
_jana_atom_site_adp_d_1233
_jana_atom_site_adp_d_1333
_jana_atom_site_adp_d_2222
_jana_atom_site_adp_d_2223
_jana_atom_site_adp_d_2233
_jana_atom_site_adp_d_2333
_jana_atom_site_adp_d_3333
? ? ? ? ? ? ? ? ? ? ? ? ? ? ? ? ?

loop_
_jana_atom_site_adp_e_label
_jana_atom_site_adp_e_type_symbol
_jana_atom_site_adp_e_11111
_jana_atom_site_adp_e_11112
_jana_atom_site_adp_e_11113
_jana_atom_site_adp_e_11122
_jana_atom_site_adp_e_11123
_jana_atom_site_adp_e_11133
_jana_atom_site_adp_e_11222
_jana_atom_site_adp_e_11223
_jana_atom_site_adp_e_11233
_jana_atom_site_adp_e_11333
_jana_atom_site_adp_e_12222
_jana_atom_site_adp_e_12223
_jana_atom_site_adp_e_12233
_jana_atom_site_adp_e_12333
_jana_atom_site_adp_e_13333
_jana_atom_site_adp_e_22222
_jana_atom_site_adp_e_22223
_jana_atom_site_adp_e_22233
_jana_atom_site_adp_e_22333
_jana_atom_site_adp_e_23333
_jana_atom_site_adp_e_33333
? ? ? ? ? ? ? ? ? ? ? ? ? ? ? ? ? ? ? ? ? ? ?

loop_
_jana_atom_site_adp_f_label
_jana_atom_site_adp_f_type_symbol
_jana_atom_site_adp_f_111111
_jana_atom_site_adp_f_111112
_jana_atom_site_adp_f_111113
_jana_atom_site_adp_f_111122
_jana_atom_site_adp_f_111123
_jana_atom_site_adp_f_111133
_jana_atom_site_adp_f_111222
_jana_atom_site_adp_f_111223
_jana_atom_site_adp_f_111233
_jana_atom_site_adp_f_111333
_jana_atom_site_adp_f_112222
_jana_atom_site_adp_f_112223
_jana_atom_site_adp_f_112233
_jana_atom_site_adp_f_112333
_jana_atom_site_adp_f_113333
_jana_atom_site_adp_f_122222
_jana_atom_site_adp_f_122223
_jana_atom_site_adp_f_122233
_jana_atom_site_adp_f_122333
_jana_atom_site_adp_f_123333
_jana_atom_site_adp_f_133333
_jana_atom_site_adp_f_222222
_jana_atom_site_adp_f_222223
_jana_atom_site_adp_f_222233
_jana_atom_site_adp_f_222333
_jana_atom_site_adp_f_223333
_jana_atom_site_adp_f_233333
_jana_atom_site_adp_f_333333
? ? ? ? ? ? ? ? ? ? ? ? ? ? ? ? ? ? ? ? ? ? ? ? ? ? ? ? ? ?
